data_4020589
loop_
_publ_author_name
'Santiago D\'iaz-Oltra'
'Juan Murga'
'Eva Falomir'
'Miguel Carda'
'Gabriel Peris'
'J. Alberto Marco'

_publ_section_title
;
 Double Diastereoselection in Aldol Reactions Mediated
 by Dicyclohexylchloroborane between Chiral Aldehydes
 and a Chiral Ethyl Ketone Derived from L-Erythrulose.
 Synthesis of a C1-C9 Fragment of the Structure of the
 Antifungal Metabolite Soraphen A~1\a~
;
_journal_name_full 'Journal of Organic Chemistry'
_journal_page_first 8130
_journal_page_last 8139
_journal_paper_doi 10.1021/jo051307p
_journal_volume 70
_journal_year 2005
_chemical_formula_sum 'C34 H50 O5 Si'
_chemical_formula_weight 566.83
_space_group_IT_number 19
_symmetry_cell_setting orthorhombic
_symmetry_space_group_name_Hall 'P 2ac 2ab'
_symmetry_space_group_name_H-M 'P 21 21 21'
_cell_angle_alpha 90.00
_cell_angle_beta 90.00
_cell_angle_gamma 90.00
_cell_formula_units_Z 4
_cell_length_a 7.8941(10)
_cell_length_b 15.213(2)
_cell_length_c 27.777(4)
_cell_measurement_temperature 293(2)
_cell_volume 3335.8(8)
_diffrn_ambient_temperature 293(2)
_exptl_crystal_density_diffrn 1.129
_cod_depositor_comments
;
The following automatic conversions were performed:
'_symmetry_cell_setting' value 'Orthorhombic' changed to 'orthorhombic'
according to '/home/saulius/struct/CIF-dictionaries/cif_core.dic'
dictionary named 'cif_core.dic' version 2.4.1 from 2010-06-29.

Automatic conversion script
Id: cif_fix_enum 1527 2010-12-29 10:47:43Z saulius 
;
_cod_database_code 4020589

loop_
_symmetry_equiv_pos_as_xyz
'x, y, z'
'-x+1/2, -y, z+1/2'
'-x, y+1/2, -z+1/2'
'x+1/2, -y+1/2, -z'

loop_
_atom_site_label
_atom_site_type_symbol
_atom_site_fract_x
_atom_site_fract_y
_atom_site_fract_z
_atom_site_U_iso_or_equiv
_atom_site_adp_type
_atom_site_occupancy
_atom_site_symmetry_multiplicity
_atom_site_calc_flag
_atom_site_refinement_flags
_atom_site_disorder_assembly
_atom_site_disorder_group
C34 C 0.7431(5) 0.9216(3) 0.24094(14) 0.0668(11) Uani 1 1 d . . .
H34A H 0.8557 0.9175 0.2538 0.100 Uiso 1 1 calc R . .
H34B H 0.6834 0.8678 0.2471 0.100 Uiso 1 1 calc R . .
H34C H 0.6845 0.9695 0.2560 0.100 Uiso 1 1 calc R . .
Si1 Si 0.52910(11) 0.93859(6) 0.16144(3) 0.0429(2) Uani 1 1 d . . .
O5 O 0.4667(3) 0.83607(14) 0.16486(8) 0.0484(5) Uani 1 1 d . . .
O4 O 0.4402(4) 0.67755(17) 0.08040(9) 0.0635(7) Uani 1 1 d . . .
C31 C 0.7525(4) 0.9375(3) 0.18614(12) 0.0532(8) Uani 1 1 d . . .
O3 O 0.5567(4) 0.54258(16) 0.05815(8) 0.0653(7) Uani 1 1 d . . .
C25 C 0.5094(5) 0.9776(2) 0.09743(12) 0.0543(8) Uani 1 1 d . . .
C6 C 0.4274(4) 0.6533(2) 0.13006(12) 0.0510(8) Uani 1 1 d . . .
H6 H 0.5345 0.6681 0.1460 0.061 Uiso 1 1 calc R . .
C7 C 0.4010(5) 0.5534(2) 0.13347(12) 0.0536(8) Uani 1 1 d . . .
H7 H 0.4107 0.5369 0.1675 0.064 Uiso 1 1 calc R . .
C19 C 0.3908(4) 1.0082(2) 0.20104(12) 0.0512(8) Uani 1 1 d . . .
C20 C 0.3814(6) 1.0985(3) 0.19647(16) 0.0699(11) Uani 1 1 d . . .
H20 H 0.4381 1.1262 0.1714 0.084 Uiso 1 1 calc R . .
O2 O 0.7087(5) 0.37804(18) 0.09231(11) 0.0900(11) Uani 1 1 d . . .
C4 C 0.5471(6) 0.5103(2) 0.10662(11) 0.0579(9) Uani 1 1 d . . .
H4 H 0.6524 0.5265 0.1231 0.070 Uiso 1 1 calc R . .
C8 C 0.2875(4) 0.7100(2) 0.15196(14) 0.0577(9) Uani 1 1 d . . .
H8 H 0.1812 0.6931 0.1363 0.069 Uiso 1 1 calc R . .
C24 C 0.3003(5) 0.9691(3) 0.23916(13) 0.0581(9) Uani 1 1 d . . .
H24 H 0.3025 0.9083 0.2428 0.070 Uiso 1 1 calc R . .
C30 C 0.3599(6) 1.0138(3) 0.08117(15) 0.0694(11) Uani 1 1 d . . .
H30 H 0.2712 1.0237 0.1025 0.083 Uiso 1 1 calc R . .
C9 C 0.3165(4) 0.8062(2) 0.14102(15) 0.0578(9) Uani 1 1 d . . .
H9A H 0.3282 0.8145 0.1066 0.069 Uiso 1 1 calc R . .
H9B H 0.2200 0.8404 0.1519 0.069 Uiso 1 1 calc R . .
C5 C 0.5741(6) 0.6358(3) 0.05480(14) 0.0685(11) Uani 1 1 d . . .
C33 C 0.8405(6) 1.0239(3) 0.17667(17) 0.0831(14) Uani 1 1 d . . .
H33A H 0.9480 1.0245 0.1929 0.125 Uiso 1 1 calc R . .
H33B H 0.7717 1.0713 0.1885 0.125 Uiso 1 1 calc R . .
H33C H 0.8579 1.0309 0.1427 0.125 Uiso 1 1 calc R . .
C3 C 0.5427(7) 0.4123(2) 0.10262(14) 0.0709(11) Uani 1 1 d . . .
H3 H 0.4648 0.3954 0.0767 0.085 Uiso 1 1 calc R . .
C23 C 0.2081(5) 1.0195(3) 0.27130(14) 0.0710(12) Uani 1 1 d . . .
H23 H 0.1495 0.9927 0.2963 0.085 Uiso 1 1 calc R . .
C18 C 0.2660(6) 0.6923(3) 0.20578(16) 0.0722(11) Uani 1 1 d . . .
H18A H 0.3713 0.7031 0.2220 0.108 Uiso 1 1 calc R . .
H18B H 0.2329 0.6322 0.2106 0.108 Uiso 1 1 calc R . .
H18C H 0.1802 0.7305 0.2185 0.108 Uiso 1 1 calc R . .
C17 C 0.7462(6) 0.6668(3) 0.07134(19) 0.0843(14) Uani 1 1 d . . .
H17A H 0.7517 0.7297 0.0691 0.126 Uiso 1 1 calc R . .
H17B H 0.8321 0.6414 0.0513 0.126 Uiso 1 1 calc R . .
H17C H 0.7640 0.6491 0.1041 0.126 Uiso 1 1 calc R . .
C15 C 0.2258(6) 0.5250(3) 0.11612(17) 0.0799(13) Uani 1 1 d . . .
H15A H 0.2020 0.5522 0.0857 0.120 Uiso 1 1 calc R . .
H15B H 0.1421 0.5426 0.1392 0.120 Uiso 1 1 calc R . .
H15C H 0.2233 0.4622 0.1125 0.120 Uiso 1 1 calc R . .
C2 C 0.4939(7) 0.3628(3) 0.14930(16) 0.0815(14) Uani 1 1 d . . .
H2A H 0.5337 0.3939 0.1776 0.098 Uiso 1 1 calc R . .
H2B H 0.3722 0.3549 0.1516 0.098 Uiso 1 1 calc R . .
C32 C 0.8545(6) 0.8618(4) 0.16411(18) 0.0853(14) Uani 1 1 d . . .
H32A H 0.8795 0.8750 0.1311 0.128 Uiso 1 1 calc R . .
H32B H 0.7896 0.8086 0.1658 0.128 Uiso 1 1 calc R . .
H32C H 0.9584 0.8545 0.1816 0.128 Uiso 1 1 calc R . .
C26 C 0.6346(7) 0.9659(4) 0.06416(14) 0.0871(15) Uani 1 1 d . . .
H26 H 0.7365 0.9413 0.0742 0.105 Uiso 1 1 calc R . .
C28 C 0.4628(9) 1.0217(3) 0.00039(16) 0.0875(15) Uani 1 1 d . . .
H28 H 0.4452 1.0336 -0.0321 0.105 Uiso 1 1 calc R . .
C29 C 0.3416(7) 1.0358(3) 0.03190(17) 0.0837(14) Uani 1 1 d . . .
H29 H 0.2407 1.0611 0.0215 0.100 Uiso 1 1 calc R . .
C16 C 0.5420(8) 0.6578(3) 0.00181(15) 0.0930(16) Uani 1 1 d . . .
H16A H 0.4307 0.6384 -0.0071 0.139 Uiso 1 1 calc R . .
H16B H 0.6248 0.6286 -0.0178 0.139 Uiso 1 1 calc R . .
H16C H 0.5504 0.7202 -0.0028 0.139 Uiso 1 1 calc R . .
C22 C 0.2032(6) 1.1088(4) 0.26626(19) 0.0882(16) Uani 1 1 d . . .
H22 H 0.1423 1.1426 0.2881 0.106 Uiso 1 1 calc R . .
C27 C 0.6173(9) 0.9887(5) 0.01597(16) 0.110(2) Uani 1 1 d . . .
H27 H 0.7072 0.9821 -0.0054 0.131 Uiso 1 1 calc R . .
C21 C 0.2876(7) 1.1486(3) 0.2291(2) 0.0862(15) Uani 1 1 d . . .
H21 H 0.2825 1.2093 0.2256 0.103 Uiso 1 1 calc R . .
C1 C 0.7192(9) 0.2915(3) 0.11197(18) 0.0913(18) Uani 1 1 d . . .
O1 O 0.5754(8) 0.2833(4) 0.1441(2) 0.1485(19) Uiso 1 1 d . . .
C10 C 0.6841(8) 0.2226(3) 0.0749(2) 0.0878(15) Uani 1 1 d . . .
H10A H 0.5785 0.2361 0.0586 0.105 Uiso 1 1 calc R . .
H10B H 0.6718 0.1660 0.0905 0.105 Uiso 1 1 calc R . .
C11 C 0.8246(14) 0.2178(5) 0.0385(3) 0.132(4) Uani 1 1 d . . .
C14 C 0.826(4) 0.2821(7) 0.1420(5) 0.54(3) Uani 1 1 d . . .
H14A H 0.8104 0.2283 0.1602 0.643 Uiso 1 1 calc R . .
H14B H 0.8313 0.3318 0.1638 0.643 Uiso 1 1 calc R . .
C13 C 0.995(2) 0.2773(6) 0.1051(7) 0.311(13) Uani 1 1 d . . .
H13A H 1.0085 0.3344 0.0900 0.374 Uiso 1 1 calc R . .
H13B H 1.0950 0.2673 0.1247 0.374 Uiso 1 1 calc R . .
C12 C 0.9930(12) 0.2053(7) 0.0638(5) 0.214(7) Uani 1 1 d . . .
H12A H 1.0864 0.2141 0.0417 0.257 Uiso 1 1 calc R . .
H12B H 1.0012 0.1467 0.0774 0.257 Uiso 1 1 calc R . .
H11A H 0.828(6) 0.262(3) 0.0222(15) 0.059(12) Uiso 1 1 d . . .
H11B H 0.809(9) 0.177(5) 0.017(2) 0.12(2) Uiso 1 1 d . . .

loop_
_atom_site_aniso_label
_atom_site_aniso_U_11
_atom_site_aniso_U_22
_atom_site_aniso_U_33
_atom_site_aniso_U_23
_atom_site_aniso_U_13
_atom_site_aniso_U_12
C34 0.059(2) 0.086(3) 0.055(2) 0.015(2) -0.0064(16) 0.000(2)
Si1 0.0408(4) 0.0443(4) 0.0436(4) 0.0002(4) 0.0016(3) 0.0055(4)
O5 0.0406(10) 0.0456(12) 0.0590(12) 0.0021(10) -0.0035(11) 0.0018(10)
O4 0.0737(17) 0.0569(15) 0.0600(15) 0.0175(12) 0.0053(13) -0.0005(13)
C31 0.0446(16) 0.065(2) 0.0505(17) 0.0068(17) 0.0007(13) -0.0010(17)
O3 0.101(2) 0.0524(14) 0.0427(11) 0.0049(10) 0.0103(13) -0.0088(14)
C25 0.065(2) 0.0475(18) 0.0500(17) 0.0022(15) -0.0059(16) 0.0061(16)
C6 0.0512(19) 0.0482(18) 0.0537(18) 0.0059(15) -0.0025(15) -0.0084(15)
C7 0.070(2) 0.0486(19) 0.0418(16) 0.0053(15) -0.0006(14) -0.0096(18)
C19 0.0475(17) 0.056(2) 0.0504(18) -0.0062(16) -0.0010(15) 0.0063(16)
C20 0.074(3) 0.058(2) 0.078(3) -0.009(2) 0.001(2) 0.011(2)
O2 0.142(3) 0.0451(15) 0.083(2) 0.0124(14) 0.049(2) 0.0126(18)
C4 0.084(2) 0.0469(18) 0.0431(16) 0.0045(14) 0.0073(18) -0.0077(19)
C8 0.0434(17) 0.058(2) 0.071(2) 0.0053(18) 0.0018(16) -0.0053(16)
C24 0.0512(19) 0.072(2) 0.0506(18) -0.0056(17) -0.0018(15) 0.0040(17)
C30 0.069(2) 0.073(3) 0.067(2) 0.005(2) -0.010(2) 0.014(2)
C9 0.0391(17) 0.056(2) 0.078(2) 0.0048(19) -0.0038(16) 0.0013(16)
C5 0.091(3) 0.055(2) 0.059(2) 0.0133(18) 0.016(2) -0.007(2)
C33 0.070(3) 0.102(4) 0.076(3) 0.021(2) -0.016(2) -0.034(3)
C3 0.114(3) 0.0468(19) 0.0525(19) 0.0017(16) 0.010(2) -0.008(2)
C23 0.051(2) 0.108(4) 0.054(2) -0.021(2) 0.0050(17) 0.004(2)
C18 0.064(2) 0.068(2) 0.084(3) 0.006(2) 0.023(2) 0.002(2)
C17 0.089(3) 0.066(3) 0.098(3) 0.007(3) 0.030(3) -0.009(2)
C15 0.090(3) 0.076(3) 0.073(3) -0.003(2) 0.000(2) -0.029(3)
C2 0.124(4) 0.046(2) 0.075(3) 0.0087(18) 0.029(3) 0.000(2)
C32 0.053(2) 0.110(4) 0.093(3) -0.005(3) -0.001(2) 0.029(2)
C26 0.107(3) 0.113(4) 0.0416(19) 0.006(2) 0.008(2) 0.033(3)
C28 0.134(4) 0.079(3) 0.049(2) 0.006(2) -0.017(3) 0.012(3)
C29 0.096(3) 0.081(3) 0.074(3) 0.013(2) -0.032(3) 0.014(3)
C16 0.133(4) 0.084(3) 0.062(2) 0.027(2) 0.017(3) 0.008(3)
C22 0.067(3) 0.111(4) 0.087(3) -0.052(3) -0.008(2) 0.024(3)
C27 0.142(5) 0.140(5) 0.046(2) 0.005(3) 0.008(3) 0.041(4)
C21 0.084(3) 0.066(3) 0.108(4) -0.035(3) -0.003(3) 0.020(2)
C1 0.163(5) 0.041(2) 0.069(3) 0.0117(19) 0.039(3) 0.006(3)
C10 0.111(4) 0.052(2) 0.100(4) 0.006(2) 0.010(3) -0.006(3)
C11 0.221(11) 0.065(3) 0.111(5) -0.003(4) 0.080(6) -0.007(5)
C14 1.28(8) 0.098(6) 0.230(13) 0.124(8) -0.45(3) -0.26(2)
C13 0.332(18) 0.075(5) 0.53(3) 0.107(11) -0.33(2) -0.056(8)
C12 0.135(7) 0.178(9) 0.329(15) 0.166(11) 0.132(9) 0.088(7)

loop_
_geom_bond_atom_site_label_1
_geom_bond_atom_site_label_2
_geom_bond_distance
_geom_bond_site_symmetry_2
_geom_bond_publ_flag
C34 C31 1.543(5) . ?
Si1 O5 1.638(2) . ?
Si1 C19 1.877(3) . ?
Si1 C25 1.881(3) . ?
Si1 C31 1.892(3) . ?
O5 C9 1.432(4) . ?
O4 C5 1.423(5) . ?
O4 C6 1.431(4) . ?
C31 C33 1.510(6) . ?
C31 C32 1.532(6) . ?
O3 C5 1.428(5) . ?
O3 C4 1.435(4) . ?
C25 C26 1.365(6) . ?
C25 C30 1.378(5) . ?
C6 C8 1.527(5) . ?
C6 C7 1.537(5) . ?
C7 C4 1.522(5) . ?
C7 C15 1.527(6) . ?
C19 C20 1.381(6) . ?
C19 C24 1.409(5) . ?
C20 C21 1.397(6) . ?
O2 C1 1.428(5) . ?
O2 C3 1.439(6) . ?
C4 C3 1.495(5) . ?
C8 C9 1.514(5) . ?
C8 C18 1.528(6) . ?
C24 C23 1.384(5) . ?
C30 C29 1.417(6) . ?
C5 C17 1.510(7) . ?
C5 C16 1.531(6) . ?
C3 C2 1.548(5) . ?
C23 C22 1.365(7) . ?
C2 O1 1.377(7) . ?
C26 C27 1.390(6) . ?
C28 C29 1.315(8) . ?
C28 C27 1.388(8) . ?
C22 C21 1.369(8) . ?
C1 C14 1.192(19) . ?
C1 O1 1.450(8) . ?
C1 C10 1.495(7) . ?
C10 C11 1.503(9) . ?
C11 C12 1.516(14) . ?
C14 C13 1.69(4) . ?
C13 C12 1.58(2) . ?

loop_
_cod_related_entry_id
_cod_related_entry_database
_cod_related_entry_code
1 ChemSpider 21176386
